data_4036067
loop_
_publ_author_name
'Atmuri, N. D. Prasad'
'Lubell, William D.'

_publ_section_title
;
 Stereo- and regiochemical transannular cyclization of a common
 hexahydro-1H-azonine to afford three different indolizidinone dipeptide
 mimetics.
;
_journal_name_full 'The Journal of organic chemistry'
_journal_paper_doi 10.1021/acs.joc.9b01861
_journal_year 2019
_chemical_absolute_configuration ad
_chemical_formula_moiety 'C23 H24 I N3 O7 S'
_chemical_formula_sum 'C23 H24 I N3 O7 S'
_chemical_formula_weight 613.41
_space_group_crystal_system orthorhombic
_space_group_IT_number 19
_space_group_name_Hall 'P 2ac 2ab'
_space_group_name_H-M_alt 'P 21 21 21'
_atom_sites_solution_hydrogens geom
_atom_sites_solution_primary dual
_audit_creation_date 2019-01-31
_audit_creation_method
;
Olex2 1.2
(compiled 2018.05.29 svn.r3508 for OlexSys, GUI svn.r5506)
;
_cell_angle_alpha 90
_cell_angle_beta 90
_cell_angle_gamma 90
_cell_formula_units_Z 4
_cell_length_a 7.8514(4)
_cell_length_b 11.5391(6)
_cell_length_c 27.4981(12)
_cell_measurement_reflns_used 9969
_cell_measurement_temperature 295
_cell_measurement_theta_max 54.818
_cell_measurement_theta_min 2.797
_cell_volume 2491.3(2)
_computing_cell_refinement
'SAINT (2013) V8.37A; Integration Software for Single Crystal Data. Bruker AXS Inc., Madison, WI 53719-1173.'
_computing_data_collection
;
APEX 2 (2013) Bruker AXS Inc., Madison, WI 53719-1173.
;
_computing_data_reduction
'SAINT (2013) V8.37A; Integration Software for Single Crystal Data. Bruker AXS Inc., Madison, WI 53719-1173.'
_computing_molecular_graphics 'Olex2 (Dolomanov et al., 2009)'
_computing_publication_material 'Olex2 (Dolomanov et al., 2009)'
_computing_structure_refinement 'XL (Sheldrick, 2008)'
_computing_structure_solution 'ShelXT (Sheldrick, 2015)'
_diffrn_ambient_temperature 295
_diffrn_detector 'CMOS Area detector'
_diffrn_detector_area_resol_mean 10.24
_diffrn_detector_type 'Bruker Photon 100 CMOS Detector'
_diffrn_measured_fraction_theta_full 0.999
_diffrn_measured_fraction_theta_max 0.997
_diffrn_measurement_device 'k-geometry diffractometer'
_diffrn_measurement_device_type 'Bruker Venture Metaljet'
_diffrn_measurement_method '\w and \f scans'
_diffrn_radiation_collimation 'Focusing mirrors'
_diffrn_radiation_monochromator 'Helios MX Mirror Optics'
_diffrn_radiation_probe x-ray
_diffrn_radiation_type GaK\a
_diffrn_radiation_wavelength 1.34139
_diffrn_reflns_av_R_equivalents 0.0504
_diffrn_reflns_av_unetI/netI 0.0393
_diffrn_reflns_Laue_measured_fraction_full 0.999
_diffrn_reflns_Laue_measured_fraction_max 0.997
_diffrn_reflns_limit_h_max 9
_diffrn_reflns_limit_h_min -9
_diffrn_reflns_limit_k_max 14
_diffrn_reflns_limit_k_min -14
_diffrn_reflns_limit_l_max 33
_diffrn_reflns_limit_l_min -32
_diffrn_reflns_number 19664
_diffrn_reflns_point_group_measured_fraction_full 0.996
_diffrn_reflns_point_group_measured_fraction_max 0.989
_diffrn_reflns_theta_full 53.594
_diffrn_reflns_theta_max 55.007
_diffrn_reflns_theta_min 2.796
_diffrn_source 'Metal Jet'
_diffrn_source_target Ga
_diffrn_source_type 'Gallium Liquid Metal Jet Source'
_exptl_absorpt_coefficient_mu 7.716
_exptl_absorpt_correction_T_max 0.5122
_exptl_absorpt_correction_T_min 0.3153
_exptl_absorpt_correction_type multi-scan
_exptl_absorpt_process_details
'SADABS-2016/2 (Bruker,2016/2) was used for absorption correction. wR2(int) was 0.1230 before and 0.0809 after correction. The Ratio of minimum to maximum transmission is 0.6156. The \l/2 correction factor is Not present.'
_exptl_crystal_colour 'clear light colourless'
_exptl_crystal_colour_lustre clear
_exptl_crystal_colour_modifier light
_exptl_crystal_colour_primary colourless
_exptl_crystal_density_diffrn 1.635
_exptl_crystal_description Block
_exptl_crystal_F_000 1232
_exptl_crystal_recrystallization_method 'edit ins'
_exptl_crystal_size_max 0.12
_exptl_crystal_size_mid 0.11
_exptl_crystal_size_min 0.06
_refine_diff_density_max 0.522
_refine_diff_density_min -0.626
_refine_diff_density_rms 0.085
_refine_ls_abs_structure_details
;
 Flack x determined using 1440 quotients [(I+)-(I-)]/[(I+)+(I-)]
 (Parsons, Flack and Wagner, Acta Cryst. B69 (2013) 249-259).
;
_refine_ls_abs_structure_Flack -0.033(6)
_refine_ls_extinction_coef 0.0023(2)
_refine_ls_extinction_expression Fc^*^=kFc[1+0.001xFc^2^\l^3^/sin(2\q)]^-1/4^
_refine_ls_extinction_method 'SHELXL-2018/3 (Sheldrick 2018)'
_refine_ls_goodness_of_fit_ref 1.059
_refine_ls_hydrogen_treatment constr
_refine_ls_matrix_type full
_refine_ls_number_parameters 318
_refine_ls_number_reflns 4694
_refine_ls_number_restraints 0
_refine_ls_restrained_S_all 1.059
_refine_ls_R_factor_all 0.0555
_refine_ls_R_factor_gt 0.0431
_refine_ls_shift/su_max 0.000
_refine_ls_shift/su_mean 0.000
_refine_ls_structure_factor_coef Fsqd
_refine_ls_weighting_details 'w=1/[\s^2^(Fo^2^)+(0.0459P)^2^+2.6840P] where P=(Fo^2^+2Fc^2^)/3'
_refine_ls_weighting_scheme calc
_refine_ls_wR_factor_gt 0.1035
_refine_ls_wR_factor_ref 0.1122
_reflns_Friedel_coverage 0.730
_reflns_Friedel_fraction_full 0.992
_reflns_Friedel_fraction_max 0.979
_reflns_number_gt 3964
_reflns_number_total 4694
_reflns_threshold_expression 'I > 2\s(I)'
_cod_data_source_file jo9b01861_si_005.cif
_cod_data_source_block lub134
_cod_depositor_comments
;
The following automatic conversions were performed:

data item '_diffrn_radiation_probe' value 'X-ray' was changed to
'x-ray' in accordance with the
/home/data/users/saulius/crontab/automatic-downloads/rss-feeds/ACS/lib/dictionaries/cif_core.dic
dictionary named 'cif_core.dic' version 2.4.2 last updated on
2011-04-26.

Automatic conversion script
Id: cif_fix_values 6909 2019-04-08 15:41:33Z antanas 
;
_cod_database_code 4036067
_shelx_shelxl_version_number 2018/3
_shelx_space_group_comment
;
The symmetry employed for this shelxl refinement is uniquely defined
by the following loop, which should always be used as a source of
symmetry information in preference to the above space-group names.
They are only intended as comments.
;
_shelx_estimated_absorpt_t_max 0.655
_shelx_estimated_absorpt_t_min 0.458
_olex2_refinement_description
;
1. Fixed Uiso
 At 1.2 times of:
  All C(H) groups, All C(H,H) groups
 At 1.5 times of:
  All C(H,H,H) groups
2.a Ternary CH refined with riding coordinates:
 C4(H4), C1(H1), C8(H8), C7(H7)
2.b Secondary CH2 refined with riding coordinates:
 C12(H12A,H12B), C5(H5A,H5B), C6(H6A,H6B), C9(H9A,H9B)
2.c Aromatic/amide H refined with riding coordinates:
 C18(H18), C17(H17), C14(H14), C23(H23), C20(H20), C22(H22), C16(H16),
 C21(H21), C15(H15)
2.d Idealised Me refined as rotating group:
 C11(H11A,H11B,H11C)
;
_olex2_exptl_crystal_mounting_method 'mounted on a cryoloop'
_olex2_submission_original_sample_id 'Bn-I-Fr2 '
_olex2_submission_special_instructions 'No special instructions were received'

loop_
_space_group_symop_operation_xyz
'x, y, z'
'-x+1/2, -y, z+1/2'
'-x, y+1/2, -z+1/2'
'x+1/2, -y+1/2, -z'

loop_
_atom_site_label
_atom_site_type_symbol
_atom_site_fract_x
_atom_site_fract_y
_atom_site_fract_z
_atom_site_U_iso_or_equiv
_atom_site_adp_type
_atom_site_occupancy
_atom_site_site_symmetry_order
_atom_site_calc_flag
_atom_site_refinement_flags_posn
I1 I 0.93490(7) 0.35908(6) 0.24706(2) 0.0865(3) Uani 1 1 d .
S1 S 0.38141(19) 0.62128(14) 0.35198(5) 0.0450(4) Uani 1 1 d .
O5 O 0.3612(6) 0.5745(4) 0.30439(16) 0.0527(11) Uani 1 1 d .
O4 O 0.2509(6) 0.6037(5) 0.3871(2) 0.0667(14) Uani 1 1 d .
O1 O 0.5204(5) 0.3239(4) 0.38113(16) 0.0495(11) Uani 1 1 d .
O2 O 0.8708(7) 0.2751(5) 0.46409(18) 0.0673(14) Uani 1 1 d .
N1 N 0.5619(7) 0.5762(4) 0.37395(17) 0.0431(11) Uani 1 1 d .
O7 O 0.6741(7) 0.6918(5) 0.2805(2) 0.0746(16) Uani 1 1 d .
N3 N 0.8097(6) 0.3261(4) 0.3710(2) 0.0460(12) Uani 1 1 d .
N2 N 0.5707(9) 0.7648(5) 0.2697(2) 0.0591(15) Uani 1 1 d .
O3 O 1.0364(7) 0.1261(5) 0.4436(2) 0.0737(15) Uani 1 1 d .
C2 C 0.6507(7) 0.3702(5) 0.3688(2) 0.0416(13) Uani 1 1 d .
O6 O 0.5329(10) 0.7893(7) 0.2282(2) 0.098(2) Uani 1 1 d .
C4 C 0.8477(8) 0.2069(5) 0.3839(2) 0.0458(14) Uani 1 1 d .
H4 H 0.739666 0.164579 0.385351 0.055 Uiso 1 1 calc R
C24 C 0.4895(8) 0.8301(6) 0.3091(2) 0.0503(15) Uani 1 1 d .
C13 C 0.6310(9) 0.7124(6) 0.4425(2) 0.0487(15) Uani 1 1 d .
C1 C 0.6665(8) 0.4935(5) 0.3475(2) 0.0432(14) Uani 1 1 d .
H1 H 0.629499 0.492035 0.313498 0.052 Uiso 1 1 calc R
C8 C 0.9477(8) 0.4038(5) 0.3576(3) 0.0502(15) Uani 1 1 d .
H8 H 1.019999 0.412754 0.386409 0.060 Uiso 1 1 calc R
C12 C 0.5896(10) 0.5891(6) 0.4269(2) 0.0526(16) Uani 1 1 d .
H12A H 0.682344 0.538636 0.436634 0.063 Uiso 1 1 calc R
H12B H 0.487916 0.563660 0.443864 0.063 Uiso 1 1 calc R
C18 C 0.7348(10) 0.7841(6) 0.4148(3) 0.0532(16) Uani 1 1 d .
H18 H 0.780971 0.756911 0.385783 0.064 Uiso 1 1 calc R
C10 C 0.9313(9) 0.1981(6) 0.4333(2) 0.0511(15) Uani 1 1 d .
C7 C 1.0580(9) 0.3515(6) 0.3179(2) 0.0547(15) Uani 1 1 d .
H7 H 1.163100 0.396992 0.315959 0.066 Uiso 1 1 calc R
C19 C 0.4026(8) 0.7740(5) 0.3463(2) 0.0473(15) Uani 1 1 d .
C17 C 0.7694(10) 0.8946(6) 0.4299(3) 0.0641(19) Uani 1 1 d .
H17 H 0.838228 0.942162 0.410951 0.077 Uiso 1 1 calc R
C5 C 0.9558(10) 0.1524(6) 0.3435(2) 0.0568(16) Uani 1 1 d .
H5A H 0.996123 0.077110 0.354148 0.068 Uiso 1 1 calc R
H5B H 0.885399 0.140723 0.314884 0.068 Uiso 1 1 calc R
C6 C 1.1067(10) 0.2273(6) 0.3301(3) 0.0581(18) Uani 1 1 d .
H6A H 1.164222 0.193189 0.302374 0.070 Uiso 1 1 calc R
H6B H 1.186319 0.227923 0.357098 0.070 Uiso 1 1 calc R
C14 C 0.5658(12) 0.7548(7) 0.4854(3) 0.0632(19) Uani 1 1 d .
H14 H 0.496011 0.707964 0.504415 0.076 Uiso 1 1 calc R
C9 C 0.8604(9) 0.5195(6) 0.3491(3) 0.0591(18) Uani 1 1 d .
H9A H 0.897782 0.553437 0.318682 0.071 Uiso 1 1 calc R
H9B H 0.886358 0.572999 0.375320 0.071 Uiso 1 1 calc R
C23 C 0.5034(10) 0.9487(7) 0.3057(3) 0.066(2) Uani 1 1 d .
H23 H 0.559957 0.983198 0.279786 0.080 Uiso 1 1 calc R
C20 C 0.3257(9) 0.8448(7) 0.3814(3) 0.0590(18) Uani 1 1 d .
H20 H 0.262979 0.811283 0.406459 0.071 Uiso 1 1 calc R
C22 C 0.4297(13) 1.0161(7) 0.3426(4) 0.074(2) Uani 1 1 d .
H22 H 0.440707 1.096310 0.342030 0.089 Uiso 1 1 calc R
C16 C 0.7040(12) 0.9357(8) 0.4724(3) 0.078(2) Uani 1 1 d .
H16 H 0.727840 1.010972 0.482482 0.093 Uiso 1 1 calc R
C21 C 0.3424(11) 0.9642(7) 0.3792(3) 0.074(2) Uani 1 1 d .
H21 H 0.292774 1.009679 0.403268 0.088 Uiso 1 1 calc R
C15 C 0.6024(12) 0.8649(8) 0.5004(3) 0.078(2) Uani 1 1 d .
H15 H 0.558419 0.892190 0.529665 0.094 Uiso 1 1 calc R
C11 C 0.9321(14) 0.2660(10) 0.5143(3) 0.088(3) Uani 1 1 d .
H11A H 1.053500 0.256229 0.514222 0.132 Uiso 1 1 calc GR
H11B H 0.879764 0.200387 0.529723 0.132 Uiso 1 1 calc GR
H11C H 0.903097 0.335227 0.531744 0.132 Uiso 1 1 calc GR

loop_
_atom_site_aniso_label
_atom_site_aniso_U_11
_atom_site_aniso_U_22
_atom_site_aniso_U_33
_atom_site_aniso_U_23
_atom_site_aniso_U_13
_atom_site_aniso_U_12
I1 0.0731(4) 0.1266(6) 0.0597(3) 0.0207(3) -0.0026(3) 0.0102(3)
S1 0.0378(7) 0.0535(8) 0.0436(8) -0.0032(7) 0.0020(6) -0.0010(6)
O5 0.053(3) 0.058(3) 0.048(2) -0.007(2) -0.009(2) 0.001(2)
O4 0.047(2) 0.084(4) 0.069(3) -0.001(3) 0.020(2) -0.008(3)
O1 0.041(2) 0.054(3) 0.054(3) 0.003(2) 0.0031(19) -0.011(2)
O2 0.061(3) 0.089(4) 0.051(3) -0.014(3) -0.004(2) 0.019(3)
N1 0.041(3) 0.048(3) 0.041(3) -0.004(2) -0.001(2) 0.002(2)
O7 0.077(4) 0.080(3) 0.067(3) 0.020(3) 0.022(3) 0.026(3)
N3 0.038(3) 0.042(3) 0.057(3) 0.008(2) 0.000(2) -0.003(2)
N2 0.055(3) 0.069(4) 0.054(3) 0.016(3) 0.015(3) 0.014(3)
O3 0.079(3) 0.075(3) 0.067(3) 0.001(3) -0.014(3) 0.026(3)
C2 0.041(3) 0.043(3) 0.041(3) 0.002(3) -0.001(2) -0.003(3)
O6 0.113(5) 0.132(6) 0.050(3) 0.020(3) 0.012(3) 0.051(5)
C4 0.047(3) 0.044(3) 0.046(4) 0.008(3) 0.002(3) 0.000(3)
C24 0.048(4) 0.051(4) 0.051(4) 0.002(3) -0.005(3) 0.009(3)
C13 0.048(3) 0.057(4) 0.041(3) -0.001(3) -0.008(3) -0.007(3)
C1 0.037(3) 0.045(3) 0.048(3) 0.005(3) 0.002(3) 0.000(3)
C8 0.036(3) 0.054(4) 0.061(4) 0.007(3) 0.000(3) -0.005(3)
C12 0.064(4) 0.054(4) 0.040(3) 0.005(3) -0.007(3) -0.008(3)
C18 0.059(4) 0.048(4) 0.052(4) 0.001(3) -0.003(3) 0.001(3)
C10 0.046(3) 0.053(4) 0.055(4) 0.005(3) 0.002(3) -0.004(3)
C7 0.041(3) 0.061(4) 0.062(4) 0.014(3) 0.001(3) -0.003(3)
C19 0.045(4) 0.050(3) 0.047(3) -0.004(3) -0.003(3) 0.011(3)
C17 0.068(5) 0.053(4) 0.071(5) 0.004(4) -0.009(4) -0.007(4)
C5 0.069(4) 0.052(4) 0.050(4) 0.001(3) 0.005(3) 0.006(3)
C6 0.053(4) 0.063(4) 0.058(4) 0.008(3) 0.007(3) 0.011(3)
C14 0.065(5) 0.076(5) 0.048(4) -0.007(3) 0.001(4) -0.010(4)
C9 0.042(3) 0.049(4) 0.086(5) 0.014(4) 0.006(4) -0.004(3)
C23 0.060(4) 0.063(5) 0.076(5) 0.016(4) -0.010(4) 0.009(4)
C20 0.057(4) 0.066(5) 0.054(4) -0.012(4) -0.003(3) 0.012(3)
C22 0.076(5) 0.049(4) 0.096(6) -0.001(4) -0.028(5) 0.014(4)
C16 0.085(6) 0.066(5) 0.082(6) -0.021(5) -0.022(5) 0.003(5)
C21 0.070(5) 0.066(5) 0.085(6) -0.028(5) -0.022(5) 0.034(4)
C15 0.081(6) 0.096(6) 0.057(4) -0.024(5) -0.005(4) 0.012(5)
C11 0.069(5) 0.141(9) 0.055(5) -0.024(5) -0.014(5) 0.011(6)

loop_
_atom_type_symbol
_atom_type_description
_atom_type_scat_dispersion_real
_atom_type_scat_dispersion_imag
_atom_type_scat_source
C C 0.0137 0.0067 'International Tables Vol C Tables 4.2.6.8 and 6.1.1.4'
H H 0.0000 0.0000 'International Tables Vol C Tables 4.2.6.8 and 6.1.1.4'
I I 0.0030 5.4349 'International Tables Vol C Tables 4.2.6.8 and 6.1.1.4'
N N 0.0241 0.0134 'International Tables Vol C Tables 4.2.6.8 and 6.1.1.4'
O O 0.0389 0.0241 'International Tables Vol C Tables 4.2.6.8 and 6.1.1.4'
S S 0.2925 0.4295 'International Tables Vol C Tables 4.2.6.8 and 6.1.1.4'

loop_
_geom_angle_atom_site_label_1
_geom_angle_atom_site_label_2
_geom_angle_atom_site_label_3
_geom_angle
O5 S1 N1 108.5(3)
O5 S1 C19 107.8(3)
O4 S1 O5 119.3(3)
O4 S1 N1 109.3(3)
O4 S1 C19 105.6(3)
N1 S1 C19 105.5(3)
C10 O2 C11 116.0(6)
C1 N1 S1 121.1(4)
C1 N1 C12 118.3(5)
C12 N1 S1 117.5(4)
C2 N3 C4 124.0(5)
C2 N3 C8 116.5(5)
C4 N3 C8 119.5(5)
O7 N2 O6 123.9(6)
O7 N2 C24 118.0(6)
O6 N2 C24 118.0(6)
O1 C2 N3 127.3(6)
O1 C2 C1 125.8(6)
N3 C2 C1 106.9(5)
N3 C4 H4 107.7
N3 C4 C10 111.9(5)
N3 C4 C5 109.0(5)
C10 C4 H4 107.7
C10 C4 C5 112.5(6)
C5 C4 H4 107.7
C19 C24 N2 121.3(6)
C23 C24 N2 115.2(7)
C23 C24 C19 123.5(7)
C18 C13 C12 121.8(6)
C14 C13 C12 119.7(6)
C14 C13 C18 118.5(7)
N1 C1 C2 111.7(5)
N1 C1 H1 108.7
N1 C1 C9 114.4(5)
C2 C1 H1 108.7
C2 C1 C9 104.3(5)
C9 C1 H1 108.7
N3 C8 H8 107.0
N3 C8 C7 111.2(5)
N3 C8 C9 104.2(5)
C7 C8 H8 107.0
C9 C8 H8 107.0
C9 C8 C7 119.7(6)
N1 C12 C13 113.8(5)
N1 C12 H12A 108.8
N1 C12 H12B 108.8
C13 C12 H12A 108.8
C13 C12 H12B 108.8
H12A C12 H12B 107.7
C13 C18 H18 119.9
C17 C18 C13 120.3(7)
C17 C18 H18 119.9
O2 C10 C4 112.1(6)
O3 C10 O2 124.1(6)
O3 C10 C4 123.8(6)
I1 C7 H7 107.8
C8 C7 I1 112.0(4)
C8 C7 H7 107.8
C8 C7 C6 111.0(6)
C6 C7 I1 110.4(5)
C6 C7 H7 107.8
C24 C19 S1 124.9(5)
C24 C19 C20 116.6(6)
C20 C19 S1 118.5(5)
C18 C17 H17 119.6
C16 C17 C18 120.7(8)
C16 C17 H17 119.6
C4 C5 H5A 109.2
C4 C5 H5B 109.2
H5A C5 H5B 107.9
C6 C5 C4 112.0(6)
C6 C5 H5A 109.2
C6 C5 H5B 109.2
C7 C6 H6A 108.9
C7 C6 H6B 108.9
C5 C6 C7 113.3(6)
C5 C6 H6A 108.9
C5 C6 H6B 108.9
H6A C6 H6B 107.7
C13 C14 H14 119.6
C15 C14 C13 120.8(8)
C15 C14 H14 119.6
C1 C9 H9A 110.5
C1 C9 H9B 110.5
C8 C9 C1 106.1(5)
C8 C9 H9A 110.5
C8 C9 H9B 110.5
H9A C9 H9B 108.7
C24 C23 H23 121.0
C24 C23 C22 118.0(8)
C22 C23 H23 121.0
C19 C20 H20 119.7
C21 C20 C19 120.5(8)
C21 C20 H20 119.7
C23 C22 H22 120.0
C21 C22 C23 120.0(7)
C21 C22 H22 120.0
C17 C16 H16 120.3
C17 C16 C15 119.4(8)
C15 C16 H16 120.3
C20 C21 H21 119.3
C22 C21 C20 121.3(7)
C22 C21 H21 119.3
C14 C15 C16 120.3(8)
C14 C15 H15 119.8
C16 C15 H15 119.8
O2 C11 H11A 109.5
O2 C11 H11B 109.5
O2 C11 H11C 109.5
H11A C11 H11B 109.5
H11A C11 H11C 109.5
H11B C11 H11C 109.5

loop_
_geom_bond_atom_site_label_1
_geom_bond_atom_site_label_2
_geom_bond_distance
I1 C7 2.175(7)
S1 O5 1.425(5)
S1 O4 1.421(5)
S1 N1 1.626(5)
S1 C19 1.777(6)
O1 C2 1.203(7)
O2 C10 1.317(8)
O2 C11 1.465(9)
N1 C1 1.454(8)
N1 C12 1.479(8)
O7 N2 1.208(8)
N3 C2 1.350(8)
N3 C4 1.451(8)
N3 C8 1.453(8)
N2 O6 1.211(8)
N2 C24 1.466(9)
O3 C10 1.205(8)
C2 C1 1.543(8)
C4 H4 0.9800
C4 C10 1.512(9)
C4 C5 1.533(9)
C24 C19 1.389(9)
C24 C23 1.376(11)
C13 C12 1.522(9)
C13 C18 1.390(10)
C13 C14 1.375(10)
C1 H1 0.9800
C1 C9 1.552(9)
C8 H8 0.9800
C8 C7 1.520(10)
C8 C9 1.519(9)
C12 H12A 0.9700
C12 H12B 0.9700
C18 H18 0.9300
C18 C17 1.368(10)
C7 H7 0.9800
C7 C6 1.521(10)
C19 C20 1.402(9)
C17 H17 0.9300
C17 C16 1.363(12)
C5 H5A 0.9700
C5 H5B 0.9700
C5 C6 1.512(10)
C6 H6A 0.9700
C6 H6B 0.9700
C14 H14 0.9300
C14 C15 1.367(12)
C9 H9A 0.9700
C9 H9B 0.9700
C23 H23 0.9300
C23 C22 1.403(12)
C20 H20 0.9300
C20 C21 1.386(12)
C22 H22 0.9300
C22 C21 1.356(13)
C16 H16 0.9300
C16 C15 1.377(13)
C21 H21 0.9300
C15 H15 0.9300
C11 H11A 0.9600
C11 H11B 0.9600
C11 H11C 0.9600

loop_
_geom_hbond_atom_site_label_D
_geom_hbond_atom_site_label_H
_geom_hbond_atom_site_label_A
_geom_hbond_distance_DH
_geom_hbond_distance_HA
_geom_hbond_distance_DA
_geom_hbond_angle_DHA
_geom_hbond_site_symmetry_A
_geom_hbond_publ_flag
C1 H1 O5 0.98 2.32 2.833(8) 111.4 . yes
C7 H7 O5 0.98 2.59 3.526(8) 159.4 1_655 yes
C6 H6A O7 0.97 2.61 3.518(9) 156.4 3_745 yes
C9 H9A O7 0.97 2.60 3.107(9) 113.1 . yes
C23 H23 O5 0.93 2.62 3.522(10) 164.5 3_655 yes
C11 H11A O2 0.96 2.59 3.528(12) 166.5 4_556 yes

loop_
_geom_torsion_atom_site_label_1
_geom_torsion_atom_site_label_2
_geom_torsion_atom_site_label_3
_geom_torsion_atom_site_label_4
_geom_torsion
I1 C7 C6 C5 -73.4(7)
S1 N1 C1 C2 -102.6(5)
S1 N1 C1 C9 139.2(5)
S1 N1 C12 C13 -76.2(7)
S1 C19 C20 C21 178.4(6)
O5 S1 N1 C1 -4.9(5)
O5 S1 N1 C12 -164.8(4)
O5 S1 C19 C24 -37.4(7)
O5 S1 C19 C20 142.1(5)
O4 S1 N1 C1 126.6(5)
O4 S1 N1 C12 -33.3(5)
O4 S1 C19 C24 -165.9(6)
O4 S1 C19 C20 13.6(6)
O1 C2 C1 N1 43.5(9)
O1 C2 C1 C9 167.6(6)
N1 S1 C19 C24 78.4(6)
N1 S1 C19 C20 -102.1(5)
N1 C1 C9 C8 137.1(6)
O7 N2 C24 C19 -56.2(9)
O7 N2 C24 C23 125.0(7)
N3 C2 C1 N1 -136.1(5)
N3 C2 C1 C9 -12.0(7)
N3 C4 C10 O2 35.8(8)
N3 C4 C10 O3 -146.7(7)
N3 C4 C5 C6 50.2(8)
N3 C8 C7 I1 75.6(6)
N3 C8 C7 C6 -48.3(8)
N3 C8 C9 C1 -12.1(8)
N2 C24 C19 S1 1.2(9)
N2 C24 C19 C20 -178.3(6)
N2 C24 C23 C22 -179.4(7)
C2 N3 C4 C10 -109.6(7)
C2 N3 C4 C5 125.2(7)
C2 N3 C8 C7 -125.4(6)
C2 N3 C8 C9 4.8(8)
C2 C1 C9 C8 14.7(8)
O6 N2 C24 C19 125.4(8)
O6 N2 C24 C23 -53.4(11)
C4 N3 C2 O1 7.5(10)
C4 N3 C2 C1 -172.9(5)
C4 N3 C8 C7 52.3(8)
C4 N3 C8 C9 -177.4(6)
C4 C5 C6 C7 -52.9(8)
C24 C19 C20 C21 -2.1(10)
C24 C23 C22 C21 -2.4(12)
C13 C18 C17 C16 0.5(12)
C13 C14 C15 C16 0.7(13)
C1 N1 C12 C13 123.4(6)
C8 N3 C2 O1 -174.8(6)
C8 N3 C2 C1 4.8(7)
C8 N3 C4 C10 72.8(7)
C8 N3 C4 C5 -52.3(8)
C8 C7 C6 C5 51.4(8)
C12 N1 C1 C2 57.1(7)
C12 N1 C1 C9 -61.1(7)
C12 C13 C18 C17 180.0(7)
C12 C13 C14 C15 179.5(7)
C18 C13 C12 N1 -38.7(9)
C18 C13 C14 C15 -0.1(12)
C18 C17 C16 C15 0.1(13)
C10 C4 C5 C6 -74.6(7)
C7 C8 C9 C1 112.9(7)
C19 S1 N1 C1 -120.3(5)
C19 S1 N1 C12 79.9(5)
C19 C24 C23 C22 1.8(12)
C19 C20 C21 C22 1.5(12)
C17 C16 C15 C14 -0.7(13)
C5 C4 C10 O2 159.0(6)
C5 C4 C10 O3 -23.5(9)
C14 C13 C12 N1 141.8(7)
C14 C13 C18 C17 -0.5(11)
C9 C8 C7 I1 -46.0(7)
C9 C8 C7 C6 -169.9(6)
C23 C24 C19 S1 179.9(6)
C23 C24 C19 C20 0.4(10)
C23 C22 C21 C20 0.8(13)
C11 O2 C10 O3 -3.2(11)
C11 O2 C10 C4 174.3(7)
